data_1508819
loop_
_publ_author_name
'Ye, Zhenjun'
'Shi, Lina'
'Shao, Xusheng'
'Xu, Xiaoyong'
'Xu, Zhiping'
'Li, Zhong'

_publ_section_title
;
 Pyrrole- and dihydropyrrole-fused neonicotinoids: design, synthesis, and
 insecticidal evaluation.
;
_journal_issue 2
_journal_name_full 'Journal of agricultural and food chemistry'
_journal_page_first 312
_journal_page_last 319
_journal_paper_doi 10.1021/jf3044132
_journal_volume 61
_journal_year 2013
_chemical_formula_sum 'C15 H19 Cl N4 O4'
_chemical_formula_weight 354.79
_chemical_name_systematic
; 
 ? 
;
_space_group_IT_number 29
_symmetry_cell_setting orthorhombic
_symmetry_space_group_name_Hall 'P 2c -2ac'
_symmetry_space_group_name_H-M 'P c a 21'
_atom_sites_solution_hydrogens geom
_atom_sites_solution_primary direct
_atom_sites_solution_secondary difmap
_audit_creation_method SHELXL-97
_cell_angle_alpha 90.00
_cell_angle_beta 90.00
_cell_angle_gamma 90.00
_cell_formula_units_Z 8
_cell_length_a 11.6146(8)
_cell_length_b 7.7855(5)
_cell_length_c 35.607(2)
_cell_measurement_reflns_used 4625
_cell_measurement_temperature 293(2)
_cell_measurement_theta_max 43.538
_cell_measurement_theta_min 4.576
_cell_volume 3219.8(4)
_computing_cell_refinement 'Bruker SMART'
_computing_data_collection 'Bruker SMART'
_computing_data_reduction 'Bruker SHELXTL'
_computing_molecular_graphics 'Bruker SHELXTL'
_computing_publication_material 'Bruker SHELXTL'
_computing_structure_refinement 'SHELXL-97 (Sheldrick, 1997)'
_computing_structure_solution 'SHELXS-97 (Sheldrick, 1990)'
_diffrn_ambient_temperature 293(2)
_diffrn_measured_fraction_theta_full 0.993
_diffrn_measured_fraction_theta_max 0.993
_diffrn_measurement_device_type 'CCD area detector'
_diffrn_measurement_method 'phi and omega scans'
_diffrn_radiation_monochromator graphite
_diffrn_radiation_source 'fine-focus sealed tube'
_diffrn_radiation_type MoK\a
_diffrn_radiation_wavelength 0.71073
_diffrn_reflns_av_R_equivalents 0.0626
_diffrn_reflns_av_sigmaI/netI 0.0640
_diffrn_reflns_limit_h_max 12
_diffrn_reflns_limit_h_min -14
_diffrn_reflns_limit_k_max 9
_diffrn_reflns_limit_k_min -10
_diffrn_reflns_limit_l_max 44
_diffrn_reflns_limit_l_min -45
_diffrn_reflns_number 18236
_diffrn_reflns_theta_full 27.49
_diffrn_reflns_theta_max 27.49
_diffrn_reflns_theta_min 1.14
_exptl_absorpt_coefficient_mu 0.266
_exptl_absorpt_correction_T_max 1.0000
_exptl_absorpt_correction_T_min 0.8034
_exptl_absorpt_correction_type empirical
_exptl_absorpt_process_details sadabs
_exptl_crystal_colour yellow
_exptl_crystal_density_diffrn 1.464
_exptl_crystal_density_method 'not measured'
_exptl_crystal_description prismatic
_exptl_crystal_F_000 1488
_exptl_crystal_size_max 0.369
_exptl_crystal_size_mid 0.325
_exptl_crystal_size_min 0.280
_refine_diff_density_max 0.292
_refine_diff_density_min -0.209
_refine_diff_density_rms 0.044
_refine_ls_abs_structure_details 'Flack H D (1983), Acta Cryst. A39, 876-881'
_refine_ls_abs_structure_Flack 0.52(6)
_refine_ls_extinction_method none
_refine_ls_goodness_of_fit_ref 0.945
_refine_ls_hydrogen_treatment constr
_refine_ls_matrix_type full
_refine_ls_number_parameters 439
_refine_ls_number_reflns 7031
_refine_ls_number_restraints 1
_refine_ls_restrained_S_all 0.945
_refine_ls_R_factor_all 0.0620
_refine_ls_R_factor_gt 0.0457
_refine_ls_shift/su_max 0.003
_refine_ls_shift/su_mean 0.000
_refine_ls_structure_factor_coef Fsqd
_refine_ls_weighting_details 'calc w=1/[\s^2^(Fo^2^)+(0.0613P)^2^+0.0371P] where P=(Fo^2^+2Fc^2^)/3'
_refine_ls_weighting_scheme calc
_refine_ls_wR_factor_gt 0.1097
_refine_ls_wR_factor_ref 0.1213
_reflns_number_gt 5144
_reflns_number_total 7031
_reflns_threshold_expression >2sigma(I)
_cod_data_source_file jf3044132_si_002.cif
_cod_data_source_block cd201408
_cod_depositor_comments
;
The following automatic conversions were performed:

'_symmetry_cell_setting' value 'Orthorhombic' changed to
'orthorhombic' according to
/home/saulius/struct/CIF-dictionaries/cif_core.dic dictionary named
'cif_core.dic' version 2.4.2 from 2011-04-26.

Automatic conversion script
Id: cif_fix_values 1891 2012-01-12 08:04:46Z andrius 
;
_cod_original_sg_symbol_H-M Pca2(1)
_cod_database_code 1508819

loop_
_symmetry_equiv_pos_as_xyz
'x, y, z'
'-x, -y, z+1/2'
'x+1/2, -y, z'
'-x+1/2, y, z+1/2'

loop_
_atom_site_label
_atom_site_type_symbol
_atom_site_fract_x
_atom_site_fract_y
_atom_site_fract_z
_atom_site_U_iso_or_equiv
_atom_site_adp_type
_atom_site_occupancy
_atom_site_symmetry_multiplicity
_atom_site_calc_flag
_atom_site_refinement_flags
Cl1 Cl 0.18095(8) 0.95015(15) 0.61658(2) 0.0692(3) Uani 1 1 d .
Cl2 Cl 0.67391(8) 0.46348(14) 0.71487(3) 0.0648(3) Uani 1 1 d .
O1 O 0.44804(17) 0.9057(3) 0.88586(5) 0.0419(5) Uani 1 1 d .
O2 O 0.30740(17) 1.2827(3) 0.84558(7) 0.0479(5) Uani 1 1 d .
O3 O 0.5641(2) 1.3744(3) 0.82027(7) 0.0586(6) Uani 1 1 d .
O4 O 0.6196(3) 1.1887(4) 0.77834(7) 0.0779(9) Uani 1 1 d .
O5 O 0.87806(17) 0.5887(3) 0.44014(5) 0.0413(5) Uani 1 1 d .
O6 O 0.74318(18) 0.2142(3) 0.48366(6) 0.0453(5) Uani 1 1 d .
O7 O 0.9881(2) 0.1440(4) 0.51658(8) 0.0698(7) Uani 1 1 d .
O8 O 1.0224(3) 0.3406(5) 0.55864(9) 0.0920(10) Uani 1 1 d .
N1 N 0.3661(2) 0.8867(3) 0.82840(7) 0.0373(6) Uani 1 1 d .
N2 N 0.4690(2) 0.8482(3) 0.77686(6) 0.0408(6) Uani 1 1 d .
N3 N 0.5522(2) 1.2332(3) 0.80394(7) 0.0445(6) Uani 1 1 d .
N4 N 0.2503(2) 0.9811(4) 0.68561(7) 0.0517(7) Uani 1 1 d .
N5 N 0.7819(2) 0.6163(3) 0.49536(6) 0.0361(5) Uani 1 1 d .
N6 N 0.8787(2) 0.6867(4) 0.54570(7) 0.0480(7) Uani 1 1 d .
N7 N 0.9704(2) 0.2902(4) 0.52992(9) 0.0556(7) Uani 1 1 d .
N8 N 0.7006(2) 0.5219(4) 0.64316(8) 0.0546(7) Uani 1 1 d .
C1 C 0.3602(2) 0.9811(4) 0.86330(8) 0.0360(6) Uani 1 1 d .
C2 C 0.3993(2) 1.1624(4) 0.85039(8) 0.0351(6) Uani 1 1 d .
H2 H 0.4516 1.2082 0.8695 0.042 Uiso 1 1 calc R
C3 C 0.4681(2) 1.1246(4) 0.81637(8) 0.0358(6) Uani 1 1 d .
C4 C 0.4420(2) 0.9584(3) 0.80426(7) 0.0318(6) Uani 1 1 d .
C5 C 0.4060(3) 0.6853(4) 0.78331(9) 0.0510(8) Uani 1 1 d .
H5A H 0.4571 0.5873 0.7808 0.061 Uiso 1 1 calc R
H5B H 0.3429 0.6730 0.7657 0.061 Uiso 1 1 calc R
C6 C 0.3618(3) 0.7006(4) 0.82310(9) 0.0476(8) Uani 1 1 d .
H6A H 0.2839 0.6569 0.8254 0.057 Uiso 1 1 calc R
H6B H 0.4114 0.6412 0.8408 0.057 Uiso 1 1 calc R
C7 C 0.2427(3) 0.9724(5) 0.88131(10) 0.0532(9) Uani 1 1 d .
H7A H 0.2306 0.8595 0.8914 0.080 Uiso 1 1 calc R
H7B H 0.1848 0.9964 0.8628 0.080 Uiso 1 1 calc R
H7C H 0.2380 1.0556 0.9011 0.080 Uiso 1 1 calc R
C8 C 0.4584(3) 0.9657(5) 0.92358(9) 0.0524(8) Uani 1 1 d .
H8A H 0.4768 1.0859 0.9235 0.079 Uiso 1 1 calc R
H8B H 0.5184 0.9034 0.9361 0.079 Uiso 1 1 calc R
H8C H 0.3868 0.9482 0.9365 0.079 Uiso 1 1 calc R
C9 C 0.2442(3) 1.2692(5) 0.81255(12) 0.0640(10) Uani 1 1 d .
H9A H 0.2934 1.2923 0.7915 0.096 Uiso 1 1 calc R
H9B H 0.1822 1.3507 0.8129 0.096 Uiso 1 1 calc R
H9C H 0.2134 1.1551 0.8104 0.096 Uiso 1 1 calc R
C10 C 0.5219(3) 0.8844(5) 0.74069(9) 0.0523(8) Uani 1 1 d .
H10A H 0.5773 0.7947 0.7351 0.063 Uiso 1 1 calc R
H10B H 0.5636 0.9921 0.7424 0.063 Uiso 1 1 calc R
C11 C 0.4358(3) 0.8958(4) 0.70862(8) 0.0410(7) Uani 1 1 d .
C12 C 0.4644(3) 0.8387(5) 0.67303(9) 0.0494(8) Uani 1 1 d .
H12 H 0.5359 0.7887 0.6688 0.059 Uiso 1 1 calc R
C13 C 0.3873(3) 0.8557(5) 0.64395(9) 0.0548(9) Uani 1 1 d .
H13 H 0.4056 0.8207 0.6197 0.066 Uiso 1 1 calc R
C14 C 0.2821(3) 0.9266(4) 0.65229(9) 0.0461(8) Uani 1 1 d .
C15 C 0.3272(3) 0.9635(5) 0.71346(10) 0.0514(8) Uani 1 1 d .
H15 H 0.3060 0.9992 0.7374 0.062 Uiso 1 1 calc R
C16 C 0.7877(2) 0.5119(4) 0.46161(8) 0.0359(7) Uani 1 1 d .
C17 C 0.8312(2) 0.3388(4) 0.47810(8) 0.0362(6) Uani 1 1 d .
H17 H 0.8877 0.2906 0.4606 0.043 Uiso 1 1 calc R
C18 C 0.8933(2) 0.3939(4) 0.51236(8) 0.0376(7) Uani 1 1 d .
C19 C 0.8589(2) 0.5626(4) 0.52085(8) 0.0371(6) Uani 1 1 d .
C20 C 0.8033(3) 0.8377(4) 0.53577(10) 0.0586(10) Uani 1 1 d .
H20A H 0.7363 0.8429 0.5520 0.070 Uiso 1 1 calc R
H20B H 0.8455 0.9448 0.5378 0.070 Uiso 1 1 calc R
C21 C 0.7693(3) 0.8037(4) 0.49641(9) 0.0509(8) Uani 1 1 d .
H21A H 0.6906 0.8389 0.4915 0.061 Uiso 1 1 calc R
H21B H 0.8205 0.8598 0.4787 0.061 Uiso 1 1 calc R
C22 C 0.6749(3) 0.5072(5) 0.44129(10) 0.0492(8) Uani 1 1 d .
H22A H 0.6602 0.6173 0.4301 0.074 Uiso 1 1 calc R
H22B H 0.6144 0.4802 0.4587 0.074 Uiso 1 1 calc R
H22C H 0.6776 0.4212 0.4220 0.074 Uiso 1 1 calc R
C23 C 0.8944(3) 0.5246(5) 0.40342(9) 0.0496(8) Uani 1 1 d .
H23A H 0.9078 0.4030 0.4045 0.074 Uiso 1 1 calc R
H23B H 0.9596 0.5802 0.3922 0.074 Uiso 1 1 calc R
H23C H 0.8269 0.5469 0.3887 0.074 Uiso 1 1 calc R
C24 C 0.6703(3) 0.2409(5) 0.51449(10) 0.0550(9) Uani 1 1 d .
H24A H 0.7148 0.2386 0.5372 0.083 Uiso 1 1 calc R
H24B H 0.6132 0.1518 0.5153 0.083 Uiso 1 1 calc R
H24C H 0.6331 0.3504 0.5121 0.083 Uiso 1 1 calc R
C25 C 0.9412(3) 0.6850(6) 0.58031(9) 0.0634(11) Uani 1 1 d .
H25A H 0.9726 0.7988 0.5845 0.076 Uiso 1 1 calc R
H25B H 1.0056 0.6066 0.5778 0.076 Uiso 1 1 calc R
C26 C 0.8719(3) 0.6331(4) 0.61481(9) 0.0438(7) Uani 1 1 d .
C27 C 0.9218(3) 0.6461(5) 0.65002(9) 0.0509(8) Uani 1 1 d .
H27 H 0.9965 0.6878 0.6525 0.061 Uiso 1 1 calc R
C28 C 0.8607(3) 0.5972(5) 0.68129(9) 0.0519(8) Uani 1 1 d .
H28 H 0.8922 0.6061 0.7052 0.062 Uiso 1 1 calc R
C29 C 0.7518(3) 0.5350(4) 0.67587(9) 0.0462(8) Uani 1 1 d .
C30 C 0.7619(3) 0.5713(5) 0.61301(9) 0.0538(9) Uani 1 1 d .
H30 H 0.7273 0.5630 0.5895 0.065 Uiso 1 1 calc R

loop_
_atom_site_aniso_label
_atom_site_aniso_U_11
_atom_site_aniso_U_22
_atom_site_aniso_U_33
_atom_site_aniso_U_23
_atom_site_aniso_U_13
_atom_site_aniso_U_12
Cl1 0.0671(6) 0.0981(8) 0.0425(5) 0.0148(5) -0.0167(4) -0.0225(5)
Cl2 0.0612(5) 0.0821(7) 0.0512(5) 0.0209(5) 0.0117(4) 0.0127(5)
O1 0.0423(12) 0.0485(12) 0.0348(11) 0.0001(9) -0.0035(9) 0.0058(9)
O2 0.0464(12) 0.0392(12) 0.0580(14) -0.0066(10) -0.0069(11) 0.0101(10)
O3 0.0658(16) 0.0339(12) 0.0759(16) -0.0010(12) -0.0004(13) -0.0159(11)
O4 0.0839(19) 0.084(2) 0.0655(17) -0.0076(15) 0.0278(15) -0.0345(16)
O5 0.0445(12) 0.0469(13) 0.0324(10) -0.0004(9) 0.0045(9) -0.0069(10)
O6 0.0462(12) 0.0350(11) 0.0548(13) -0.0046(9) 0.0026(10) -0.0077(10)
O7 0.0570(15) 0.0460(15) 0.106(2) 0.0134(15) -0.0009(15) 0.0125(12)
O8 0.085(2) 0.110(3) 0.081(2) 0.0167(19) -0.0423(18) 0.0067(18)
N1 0.0429(14) 0.0272(12) 0.0419(13) -0.0004(10) -0.0027(11) -0.0061(11)
N2 0.0457(14) 0.0405(15) 0.0362(14) -0.0087(11) -0.0076(11) 0.0049(11)
N3 0.0443(14) 0.0466(16) 0.0427(14) 0.0065(12) 0.0015(12) -0.0070(12)
N4 0.0436(16) 0.073(2) 0.0381(15) 0.0046(13) 0.0006(12) 0.0006(14)
N5 0.0418(14) 0.0325(13) 0.0339(12) -0.0001(10) 0.0046(10) 0.0026(11)
N6 0.0500(15) 0.0581(18) 0.0360(14) -0.0102(12) 0.0087(11) -0.0200(14)
N7 0.0368(14) 0.070(2) 0.0599(18) 0.0195(16) -0.0053(14) -0.0007(14)
N8 0.0423(15) 0.074(2) 0.0472(16) 0.0038(15) -0.0010(13) -0.0054(13)
C1 0.0340(15) 0.0386(16) 0.0354(14) -0.0009(12) 0.0003(12) -0.0003(13)
C2 0.0304(14) 0.0355(15) 0.0393(16) -0.0063(12) -0.0067(12) 0.0005(12)
C3 0.0348(15) 0.0301(14) 0.0426(16) 0.0041(13) -0.0046(12) -0.0032(12)
C4 0.0316(14) 0.0344(15) 0.0294(14) 0.0001(12) -0.0097(11) 0.0029(12)
C5 0.063(2) 0.0371(18) 0.053(2) -0.0107(15) -0.0183(17) 0.0045(15)
C6 0.057(2) 0.0303(15) 0.056(2) -0.0014(14) -0.0063(16) -0.0040(14)
C7 0.0396(18) 0.060(2) 0.060(2) 0.0046(18) 0.0064(17) -0.0016(16)
C8 0.056(2) 0.064(2) 0.0376(18) 0.0006(15) -0.0072(15) -0.0001(17)
C9 0.060(2) 0.047(2) 0.085(3) -0.0024(19) -0.015(2) 0.0163(18)
C10 0.0389(18) 0.071(2) 0.0466(18) -0.0134(17) -0.0005(14) 0.0068(16)
C11 0.0408(17) 0.0464(18) 0.0358(16) -0.0071(13) 0.0011(13) -0.0004(13)
C12 0.0438(17) 0.058(2) 0.0467(19) -0.0112(15) 0.0071(15) 0.0020(15)
C13 0.066(2) 0.063(2) 0.0353(17) -0.0111(16) 0.0066(17) -0.0106(18)
C14 0.0522(19) 0.052(2) 0.0341(16) 0.0081(14) -0.0043(14) -0.0154(15)
C15 0.0488(18) 0.068(2) 0.0370(16) -0.0077(16) -0.0033(15) 0.0101(16)
C16 0.0376(16) 0.0372(16) 0.0330(15) -0.0006(12) 0.0019(13) 0.0002(12)
C17 0.0339(15) 0.0354(16) 0.0394(15) -0.0041(13) 0.0035(13) 0.0024(12)
C18 0.0332(15) 0.0429(17) 0.0367(16) 0.0031(13) 0.0010(12) 0.0037(12)
C19 0.0337(14) 0.0451(18) 0.0324(15) -0.0023(13) 0.0095(12) -0.0104(13)
C20 0.072(2) 0.0382(18) 0.065(2) -0.0137(16) 0.0252(19) -0.0056(17)
C21 0.062(2) 0.0339(17) 0.057(2) -0.0008(14) 0.0184(17) 0.0029(15)
C22 0.0412(18) 0.056(2) 0.0505(19) 0.0059(15) -0.0064(15) 0.0016(15)
C23 0.051(2) 0.060(2) 0.0378(17) -0.0009(15) 0.0100(14) 0.0000(16)
C24 0.0563(19) 0.050(2) 0.059(2) 0.0013(16) 0.0123(18) -0.0120(17)
C25 0.050(2) 0.094(3) 0.0462(19) -0.020(2) 0.0047(16) -0.030(2)
C26 0.0420(16) 0.0500(19) 0.0394(16) -0.0119(14) 0.0015(14) -0.0058(14)
C27 0.0384(17) 0.060(2) 0.054(2) -0.0021(16) -0.0104(16) -0.0024(15)
C28 0.053(2) 0.067(2) 0.0353(16) 0.0014(15) -0.0098(15) 0.0037(17)
C29 0.0493(19) 0.0425(18) 0.0467(19) 0.0040(14) 0.0082(16) 0.0149(15)
C30 0.0464(18) 0.078(3) 0.0367(16) 0.0021(17) -0.0015(15) -0.0106(17)

loop_
_atom_type_symbol
_atom_type_description
_atom_type_scat_dispersion_real
_atom_type_scat_dispersion_imag
_atom_type_scat_source
C C 0.0033 0.0016 'International Tables Vol C Tables 4.2.6.8 and 6.1.1.4'
H H 0.0000 0.0000 'International Tables Vol C Tables 4.2.6.8 and 6.1.1.4'
N N 0.0061 0.0033 'International Tables Vol C Tables 4.2.6.8 and 6.1.1.4'
O O 0.0106 0.0060 'International Tables Vol C Tables 4.2.6.8 and 6.1.1.4'
Cl Cl 0.1484 0.1585 'International Tables Vol C Tables 4.2.6.8 and 6.1.1.4'

loop_
_geom_angle_atom_site_label_1
_geom_angle_atom_site_label_2
_geom_angle_atom_site_label_3
_geom_angle
C1 O1 C8 117.1(2)
C9 O2 C2 116.5(2)
C23 O5 C16 116.5(2)
C24 O6 C17 116.2(2)
C4 N1 C1 111.6(2)
C4 N1 C6 110.5(2)
C1 N1 C6 127.8(2)
C4 N2 C10 128.4(3)
C4 N2 C5 108.7(2)
C10 N2 C5 120.7(3)
O4 N3 O3 120.9(3)
O4 N3 C3 120.9(3)
O3 N3 C3 118.2(3)
C14 N4 C15 116.6(3)
C19 N5 C16 110.8(2)
C19 N5 C21 111.0(3)
C16 N5 C21 125.6(2)
C19 N6 C25 130.9(3)
C19 N6 C20 108.0(3)
C25 N6 C20 120.3(3)
O7 N7 O8 121.1(3)
O7 N7 C18 118.3(3)
O8 N7 C18 120.6(3)
C29 N8 C30 116.5(3)
O1 C1 N1 103.9(2)
O1 C1 C7 112.9(2)
N1 C1 C7 112.7(3)
O1 C1 C2 109.4(2)
N1 C1 C2 101.2(2)
C7 C1 C2 115.6(2)
O2 C2 C3 115.7(2)
O2 C2 C1 114.4(2)
C3 C2 C1 102.7(2)
O2 C2 H2 107.9
C3 C2 H2 107.9
C1 C2 H2 107.9
N3 C3 C4 128.9(3)
N3 C3 C2 121.9(3)
C4 C3 C2 108.6(2)
N2 C4 N1 110.6(2)
N2 C4 C3 140.3(3)
N1 C4 C3 109.1(2)
N2 C5 C6 104.2(2)
N2 C5 H5A 110.9
C6 C5 H5A 110.9
N2 C5 H5B 110.9
C6 C5 H5B 110.9
H5A C5 H5B 108.9
N1 C6 C5 100.8(2)
N1 C6 H6A 111.6
C5 C6 H6A 111.6
N1 C6 H6B 111.6
C5 C6 H6B 111.6
H6A C6 H6B 109.4
C1 C7 H7A 109.5
C1 C7 H7B 109.5
H7A C7 H7B 109.5
C1 C7 H7C 109.5
H7A C7 H7C 109.5
H7B C7 H7C 109.5
O1 C8 H8A 109.5
O1 C8 H8B 109.5
H8A C8 H8B 109.5
O1 C8 H8C 109.5
H8A C8 H8C 109.5
H8B C8 H8C 109.5
O2 C9 H9A 109.5
O2 C9 H9B 109.5
H9A C9 H9B 109.5
O2 C9 H9C 109.5
H9A C9 H9C 109.5
H9B C9 H9C 109.5
N2 C10 C11 113.5(3)
N2 C10 H10A 108.9
C11 C10 H10A 108.9
N2 C10 H10B 108.9
C11 C10 H10B 108.9
H10A C10 H10B 107.7
C15 C11 C12 117.2(3)
C15 C11 C10 122.0(3)
C12 C11 C10 120.8(3)
C13 C12 C11 120.2(3)
C13 C12 H12 119.9
C11 C12 H12 119.9
C14 C13 C12 117.1(3)
C14 C13 H13 121.5
C12 C13 H13 121.5
N4 C14 C13 125.1(3)
N4 C14 Cl1 115.9(3)
C13 C14 Cl1 119.0(3)
N4 C15 C11 123.8(3)
N4 C15 H15 118.1
C11 C15 H15 118.1
O5 C16 N5 104.0(2)
O5 C16 C22 113.2(2)
N5 C16 C22 111.9(2)
O5 C16 C17 109.0(2)
N5 C16 C17 100.8(2)
C22 C16 C17 116.5(3)
O6 C17 C18 115.6(2)
O6 C17 C16 114.2(2)
C18 C17 C16 102.6(2)
O6 C17 H17 108.0
C18 C17 H17 108.0
C16 C17 H17 108.0
N7 C18 C19 130.1(3)
N7 C18 C17 121.9(3)
C19 C18 C17 108.0(2)
N6 C19 N5 109.8(3)
N6 C19 C18 140.6(3)
N5 C19 C18 109.6(2)
C21 C20 N6 103.7(3)
C21 C20 H20A 111.0
N6 C20 H20A 111.0
C21 C20 H20B 111.0
N6 C20 H20B 111.0
H20A C20 H20B 109.0
N5 C21 C20 100.1(3)
N5 C21 H21A 111.8
C20 C21 H21A 111.8
N5 C21 H21B 111.8
C20 C21 H21B 111.8
H21A C21 H21B 109.5
C16 C22 H22A 109.5
C16 C22 H22B 109.5
H22A C22 H22B 109.5
C16 C22 H22C 109.5
H22A C22 H22C 109.5
H22B C22 H22C 109.5
O5 C23 H23A 109.5
O5 C23 H23B 109.5
H23A C23 H23B 109.5
O5 C23 H23C 109.5
H23A C23 H23C 109.5
H23B C23 H23C 109.5
O6 C24 H24A 109.5
O6 C24 H24B 109.5
H24A C24 H24B 109.5
O6 C24 H24C 109.5
H24A C24 H24C 109.5
H24B C24 H24C 109.5
N6 C25 C26 115.4(3)
N6 C25 H25A 108.4
C26 C25 H25A 108.4
N6 C25 H25B 108.4
C26 C25 H25B 108.4
H25A C25 H25B 107.5
C30 C26 C27 117.4(3)
C30 C26 C25 123.4(3)
C27 C26 C25 119.3(3)
C28 C27 C26 119.8(3)
C28 C27 H27 120.1
C26 C27 H27 120.1
C29 C28 C27 117.5(3)
C29 C28 H28 121.3
C27 C28 H28 121.3
N8 C29 C28 124.9(3)
N8 C29 Cl2 116.5(3)
C28 C29 Cl2 118.6(3)
N8 C30 C26 123.9(3)
N8 C30 H30 118.0
C26 C30 H30 118.0

loop_
_geom_bond_atom_site_label_1
_geom_bond_atom_site_label_2
_geom_bond_distance
Cl1 C14 1.741(3)
Cl2 C29 1.748(3)
O1 C1 1.425(4)
O1 C8 1.427(4)
O2 C9 1.390(4)
O2 C2 1.431(3)
O3 N3 1.252(3)
O4 N3 1.250(4)
O5 C23 1.412(4)
O5 C16 1.430(3)
O6 C24 1.401(4)
O6 C17 1.423(3)
O7 N7 1.251(4)
O8 N7 1.251(4)
N1 C4 1.352(4)
N1 C1 1.446(4)
N1 C6 1.462(4)
N2 C4 1.337(3)
N2 C10 1.455(4)
N2 C5 1.482(4)
N3 C3 1.366(4)
N4 C14 1.313(4)
N4 C15 1.342(4)
N5 C19 1.341(4)
N5 C16 1.452(4)
N5 C21 1.467(4)
N6 C19 1.330(4)
N6 C25 1.430(4)
N6 C20 1.508(5)
N7 C18 1.357(4)
N8 C29 1.311(4)
N8 C30 1.344(4)
C1 C7 1.509(4)
C1 C2 1.552(4)
C2 C3 1.480(4)
C2 H2 0.9800
C3 C4 1.397(4)
C5 C6 1.512(5)
C5 H5A 0.9700
C5 H5B 0.9700
C6 H6A 0.9700
C6 H6B 0.9700
C7 H7A 0.9600
C7 H7B 0.9600
C7 H7C 0.9600
C8 H8A 0.9600
C8 H8B 0.9600
C8 H8C 0.9600
C9 H9A 0.9600
C9 H9B 0.9600
C9 H9C 0.9600
C10 C11 1.520(4)
C10 H10A 0.9700
C10 H10B 0.9700
C11 C15 1.378(4)
C11 C12 1.383(4)
C12 C13 1.375(5)
C12 H12 0.9300
C13 C14 1.373(5)
C13 H13 0.9300
C15 H15 0.9300
C16 C22 1.497(4)
C16 C17 1.555(4)
C17 C18 1.481(4)
C17 H17 0.9800
C18 C19 1.406(4)
C20 C21 1.480(5)
C20 H20A 0.9700
C20 H20B 0.9700
C21 H21A 0.9700
C21 H21B 0.9700
C22 H22A 0.9600
C22 H22B 0.9600
C22 H22C 0.9600
C23 H23A 0.9600
C23 H23B 0.9600
C23 H23C 0.9600
C24 H24A 0.9600
C24 H24B 0.9600
C24 H24C 0.9600
C25 C26 1.523(5)
C25 H25A 0.9700
C25 H25B 0.9700
C26 C30 1.367(4)
C26 C27 1.385(4)
C27 C28 1.374(5)
C27 H27 0.9300
C28 C29 1.369(5)
C28 H28 0.9300
C30 H30 0.9300

loop_
_geom_torsion_atom_site_label_1
_geom_torsion_atom_site_label_2
_geom_torsion_atom_site_label_3
_geom_torsion_atom_site_label_4
_geom_torsion
C8 O1 C1 N1 -176.0(2)
C8 O1 C1 C7 -53.6(4)
C8 O1 C1 C2 76.6(3)
C4 N1 C1 O1 -88.3(3)
C6 N1 C1 O1 53.2(4)
C4 N1 C1 C7 149.1(3)
C6 N1 C1 C7 -69.3(4)
C4 N1 C1 C2 25.1(3)
C6 N1 C1 C2 166.6(3)
C9 O2 C2 C3 40.2(4)
C9 O2 C2 C1 -78.9(3)
O1 C1 C2 O2 -148.8(2)
N1 C1 C2 O2 102.0(3)
C7 C1 C2 O2 -20.0(3)
O1 C1 C2 C3 85.0(3)
N1 C1 C2 C3 -24.2(3)
C7 C1 C2 C3 -146.2(3)
O4 N3 C3 C4 -0.2(5)
O3 N3 C3 C4 -176.3(3)
O4 N3 C3 C2 170.2(3)
O3 N3 C3 C2 -5.9(4)
O2 C2 C3 N3 79.5(3)
C1 C2 C3 N3 -155.2(3)
O2 C2 C3 C4 -108.4(3)
C1 C2 C3 C4 16.9(3)
C10 N2 C4 N1 162.6(3)
C5 N2 C4 N1 -0.6(3)
C10 N2 C4 C3 -18.4(5)
C5 N2 C4 C3 178.4(3)
C1 N1 C4 N2 163.8(2)
C6 N1 C4 N2 15.4(3)
C1 N1 C4 C3 -15.6(3)
C6 N1 C4 C3 -163.9(2)
N3 C3 C4 N2 -9.7(6)
C2 C3 C4 N2 178.9(3)
N3 C3 C4 N1 169.3(3)
C2 C3 C4 N1 -2.1(3)
C4 N2 C5 C6 -13.4(3)
C10 N2 C5 C6 -178.1(3)
C4 N1 C6 C5 -22.5(3)
C1 N1 C6 C5 -164.3(3)
N2 C5 C6 N1 20.7(3)
C4 N2 C10 C11 -98.7(4)
C5 N2 C10 C11 62.7(4)
N2 C10 C11 C15 35.3(5)
N2 C10 C11 C12 -145.1(3)
C15 C11 C12 C13 2.1(5)
C10 C11 C12 C13 -177.5(3)
C11 C12 C13 C14 -1.6(5)
C15 N4 C14 C13 -0.7(5)
C15 N4 C14 Cl1 179.9(3)
C12 C13 C14 N4 0.9(5)
C12 C13 C14 Cl1 -179.7(3)
C14 N4 C15 C11 1.3(5)
C12 C11 C15 N4 -1.9(5)
C10 C11 C15 N4 177.7(3)
C23 O5 C16 N5 -173.0(2)
C23 O5 C16 C22 -51.3(3)
C23 O5 C16 C17 80.1(3)
C19 N5 C16 O5 -84.7(3)
C21 N5 C16 O5 53.4(4)
C19 N5 C16 C22 152.7(3)
C21 N5 C16 C22 -69.2(4)
C19 N5 C16 C17 28.2(3)
C21 N5 C16 C17 166.3(3)
C24 O6 C17 C18 43.6(4)
C24 O6 C17 C16 -75.1(3)
O5 C16 C17 O6 -150.9(2)
N5 C16 C17 O6 100.0(3)
C22 C16 C17 O6 -21.3(4)
O5 C16 C17 C18 83.2(3)
N5 C16 C17 C18 -25.9(3)
C22 C16 C17 C18 -147.2(3)
O7 N7 C18 C19 -178.8(3)
O8 N7 C18 C19 0.9(5)
O7 N7 C18 C17 -0.4(4)
O8 N7 C18 C17 179.4(3)
O6 C17 C18 N7 73.0(3)
C16 C17 C18 N7 -162.1(3)
O6 C17 C18 C19 -108.3(3)
C16 C17 C18 C19 16.7(3)
C25 N6 C19 N5 170.9(3)
C20 N6 C19 N5 1.6(3)
C25 N6 C19 C18 -10.0(6)
C20 N6 C19 C18 -179.2(4)
C16 N5 C19 N6 160.4(2)
C21 N5 C19 N6 16.0(3)
C16 N5 C19 C18 -19.1(3)
C21 N5 C19 C18 -163.4(2)
N7 C18 C19 N6 -0.3(6)
C17 C18 C19 N6 -178.9(3)
N7 C18 C19 N5 178.8(3)
C17 C18 C19 N5 0.2(3)
C19 N6 C20 C21 -17.8(3)
C25 N6 C20 C21 171.6(3)
C19 N5 C21 C20 -26.0(3)
C16 N5 C21 C20 -163.9(3)
N6 C20 C21 N5 24.7(3)
C19 N6 C25 C26 -87.6(4)
C20 N6 C25 C26 80.6(4)
N6 C25 C26 C30 7.9(5)
N6 C25 C26 C27 -172.9(3)
C30 C26 C27 C28 0.2(5)
C25 C26 C27 C28 -179.0(3)
C26 C27 C28 C29 0.7(5)
C30 N8 C29 C28 1.1(5)
C30 N8 C29 Cl2 -177.8(3)
C27 C28 C29 N8 -1.5(5)
C27 C28 C29 Cl2 177.4(3)
C29 N8 C30 C26 -0.1(5)
C27 C26 C30 N8 -0.6(6)
C25 C26 C30 N8 178.6(4)
